data_2203826
loop_
_publ_author_name
'Feng, Chen-Guo'
'Fang, Hua'
'Huang, Pei-Qiang'

_publ_section_title
;
 (2<i>S</i>,3<i>S</i>)-3-Hydroxy-1-(4-methoxybenzyl)piperidine-2-carboxamide
;
_journal_issue 6
_journal_name_full 'Acta Crystallographica Section E'
_journal_page_first o1075
_journal_page_last o1077
_journal_paper_doi 10.1107/S1600536804012085
_journal_volume 60
_journal_year 2004
_chemical_formula_iupac 'C14 H20 N2 O3'
_chemical_formula_moiety 'C14 H20 N2 O3'
_chemical_formula_sum 'C14 H20 N2 O3'
_chemical_formula_weight 264.32
_chemical_name_systematic
;
(2S,3S)-3-hydroxy-1-(4-methoxybenzyl)piperidine-2-carboxamide
;
_space_group_IT_number 4
_symmetry_cell_setting monoclinic
_symmetry_space_group_name_Hall 'P 2yb'
_symmetry_space_group_name_H-M 'P 1 21 1'
_atom_sites_solution_hydrogens geom
_atom_sites_solution_primary direct
_atom_sites_solution_secondary difmap
_audit_creation_method SHELXL-97
_cell_angle_alpha 90.00
_cell_angle_beta 95.334(4)
_cell_angle_gamma 90.00
_cell_formula_units_Z 2
_cell_length_a 6.0743(13)
_cell_length_b 7.2436(16)
_cell_length_c 15.916(3)
_cell_measurement_reflns_used 4825
_cell_measurement_temperature 293(2)
_cell_measurement_theta_max 28.6
_cell_measurement_theta_min 2.57
_cell_volume 697.3(3)
_computing_cell_refinement 'SAINT (Bruker, 1998)'
_computing_data_collection 'SMART (Bruker, 1998)'
_computing_data_reduction SAINT
_computing_molecular_graphics
;
ORTEP-3 (Farrugia, 1997) and ViewerPro (Accelrys, 2001)
;
_computing_publication_material SHELXL97
_computing_structure_refinement 'SHELXL97 (Sheldrick, 1997)'
_computing_structure_solution 'SHELXS97 (Sheldrick, 1997)'
_diffrn_ambient_temperature 293(2)
_diffrn_measured_fraction_theta_full 0.997
_diffrn_measured_fraction_theta_max 0.997
_diffrn_measurement_device_type 'Bruker SMART APEX CCD'
_diffrn_measurement_method '\f and \w'
_diffrn_radiation_monochromator graphite
_diffrn_radiation_source 'fine-focus sealed tube'
_diffrn_radiation_type MoK\a
_diffrn_radiation_wavelength 0.71073
_diffrn_reflns_av_R_equivalents 0.0199
_diffrn_reflns_av_sigmaI/netI 0.0147
_diffrn_reflns_limit_h_max 7
_diffrn_reflns_limit_h_min -7
_diffrn_reflns_limit_k_max 8
_diffrn_reflns_limit_k_min -8
_diffrn_reflns_limit_l_max 18
_diffrn_reflns_limit_l_min -18
_diffrn_reflns_number 6682
_diffrn_reflns_theta_full 25.00
_diffrn_reflns_theta_max 25.00
_diffrn_reflns_theta_min 2.57
_diffrn_standards_number 0
_exptl_absorpt_coefficient_mu 0.089
_exptl_absorpt_correction_T_max 0.9920
_exptl_absorpt_correction_T_min 0.9798
_exptl_absorpt_correction_type multi-scan
_exptl_absorpt_process_details '(SADABS; Bruker, 2001)'
_exptl_crystal_colour colorless
_exptl_crystal_density_diffrn 1.259
_exptl_crystal_density_method 'not measured'
_exptl_crystal_description plate
_exptl_crystal_F_000 284
_exptl_crystal_size_max 0.23
_exptl_crystal_size_mid 0.15
_exptl_crystal_size_min 0.09
_refine_diff_density_max 0.204
_refine_diff_density_min -0.170
_refine_ls_extinction_method none
_refine_ls_goodness_of_fit_ref 1.090
_refine_ls_hydrogen_treatment constr
_refine_ls_matrix_type full
_refine_ls_number_parameters 172
_refine_ls_number_reflns 1335
_refine_ls_number_restraints 1
_refine_ls_restrained_S_all 1.090
_refine_ls_R_factor_all 0.0445
_refine_ls_R_factor_gt 0.0443
_refine_ls_shift/su_max 0.006
_refine_ls_shift/su_mean 0.001
_refine_ls_structure_factor_coef Fsqd
_refine_ls_weighting_details 'calc w = 1/[\s^2^(Fo^2^)+(0.0647P)^2^+0.3487P] where P = (Fo^2^+2Fc^2^)/3'
_refine_ls_weighting_scheme calc
_refine_ls_wR_factor_gt 0.1238
_refine_ls_wR_factor_ref 0.1240
_reflns_number_gt 1331
_reflns_number_total 1335
_reflns_threshold_expression I>2\s(I)
_cod_data_source_file wn6244.cif
_cod_data_source_block I
_cod_original_sg_symbol_H-M 'P 21'
_cod_database_code 2203826
_cod_database_fobs_code 2203826

loop_
_symmetry_equiv_pos_as_xyz
'x, y, z'
'-x, y+1/2, -z'

loop_
_atom_site_label
_atom_site_fract_x
_atom_site_fract_y
_atom_site_fract_z
_atom_site_U_iso_or_equiv
_atom_site_adp_type
_atom_site_calc_flag
_atom_site_refinement_flags
_atom_site_occupancy
_atom_site_type_symbol
C1 -0.8321(5) -0.4697(5) -0.62285(19) 0.0318(7) Uani d . 1 C
H1A -0.9769 -0.4211 -0.6115 0.038 Uiso calc R 1 H
C2 -0.8109(5) -0.6674(5) -0.5911(2) 0.0348(8) Uani d . 1 C
H2A -0.6640 -0.7145 -0.6006 0.042 Uiso calc R 1 H
C3 -0.9825(7) -0.7881(5) -0.6364(2) 0.0445(9) Uani d . 1 C
H3A -1.1284 -0.7495 -0.6233 0.053 Uiso calc R 1 H
H3B -0.9603 -0.9150 -0.6181 0.053 Uiso calc R 1 H
C4 -0.9666(7) -0.7747(6) -0.7297(2) 0.0483(10) Uani d . 1 C
H4A -1.0844 -0.8461 -0.7595 0.058 Uiso calc R 1 H
H4B -0.8264 -0.8250 -0.7435 0.058 Uiso calc R 1 H
C5 -0.9851(7) -0.5760(6) -0.7569(2) 0.0451(9) Uani d . 1 C
H5A -0.9744 -0.5682 -0.8172 0.054 Uiso calc R 1 H
H5B -1.1286 -0.5284 -0.7455 0.054 Uiso calc R 1 H
C6 -0.8261(7) -0.2768(5) -0.7445(2) 0.0438(9) Uani d . 1 C
H6A -0.7178 -0.2018 -0.7114 0.053 Uiso calc R 1 H
H6B -0.9714 -0.2272 -0.7372 0.053 Uiso calc R 1 H
C7 -0.6535(5) -0.3552(5) -0.57586(17) 0.0286(7) Uani d . 1 C
C8 -0.7855(6) -0.2641(5) -0.8358(2) 0.0396(8) Uani d . 1 C
C9 -0.5966(7) -0.3329(6) -0.8636(2) 0.0480(9) Uani d . 1 C
H9A -0.4910 -0.3853 -0.8247 0.058 Uiso calc R 1 H
C10 -0.5573(6) -0.3276(6) -0.9464(2) 0.0477(10) Uani d . 1 C
H10A -0.4269 -0.3764 -0.9634 0.057 Uiso calc R 1 H
C11 -0.7107(6) -0.2500(5) -1.0047(2) 0.0391(8) Uani d . 1 C
C12 -0.8994(6) -0.1768(6) -0.9776(2) 0.0438(9) Uani d . 1 C
H12A -1.0031 -0.1209 -1.0161 0.053 Uiso calc R 1 H
C13 -0.9366(6) -0.1853(5) -0.8947(2) 0.0427(8) Uani d . 1 C
H13A -1.0670 -0.1367 -0.8776 0.051 Uiso calc R 1 H
C14 -0.4992(8) -0.3102(8) -1.1187(3) 0.0608(12) Uani d . 1 C
H14A -0.5063 -0.2925 -1.1787 0.091 Uiso calc R 1 H
H14B -0.4883 -0.4396 -1.1062 0.091 Uiso calc R 1 H
H14C -0.3720 -0.2474 -1.0922 0.091 Uiso calc R 1 H
N2 -0.7225(5) -0.2099(4) -0.53619(17) 0.0388(7) Uani d . 1 N
H2B -0.6286 -0.1391 -0.5083 0.047 Uiso calc R 1 H
H2C -0.8615 -0.1859 -0.5382 0.047 Uiso calc R 1 H
O2 -0.4598(3) -0.3969(4) -0.57557(14) 0.0401(6) Uani d . 1 O
O3 -0.8310(4) -0.6608(4) -0.50344(13) 0.0384(6) Uani d . 1 O
H3C -0.7425 -0.7327 -0.4790 0.058 Uiso calc R 1 H
O4 -0.6915(4) -0.2383(5) -1.08810(14) 0.0517(7) Uani d . 1 O
N1 -0.8132(5) -0.4640(4) -0.71323(17) 0.0364(7) Uani d . 1 N

loop_
_atom_site_aniso_label
_atom_site_aniso_U_11
_atom_site_aniso_U_22
_atom_site_aniso_U_33
_atom_site_aniso_U_12
_atom_site_aniso_U_13
_atom_site_aniso_U_23
C1 0.0346(16) 0.0333(17) 0.0272(15) 0.0048(14) 0.0010(12) 0.0012(14)
C2 0.0335(16) 0.039(2) 0.0316(15) 0.0039(15) 0.0003(12) 0.0054(16)
C3 0.056(2) 0.0336(19) 0.0431(19) -0.0080(17) -0.0008(15) 0.0061(16)
C4 0.065(2) 0.038(2) 0.040(2) -0.0098(19) -0.0044(16) -0.0055(17)
C5 0.059(2) 0.044(2) 0.0301(17) -0.0061(19) -0.0097(15) 0.0014(16)
C6 0.066(2) 0.0326(18) 0.0318(18) 0.0006(18) -0.0003(16) -0.0023(15)
C7 0.0332(16) 0.0293(17) 0.0229(13) -0.0019(13) 0.0002(11) 0.0030(13)
C8 0.054(2) 0.0282(18) 0.0357(17) -0.0016(16) -0.0020(14) 0.0018(15)
C9 0.059(2) 0.042(2) 0.0402(19) 0.0072(19) -0.0076(16) 0.0091(18)
C10 0.050(2) 0.045(2) 0.048(2) 0.0102(18) 0.0034(16) 0.0035(18)
C11 0.0458(19) 0.0358(19) 0.0346(16) -0.0069(17) -0.0015(14) 0.0013(16)
C12 0.0442(18) 0.052(2) 0.0328(16) -0.0006(19) -0.0074(13) 0.0104(17)
C13 0.0436(18) 0.041(2) 0.0437(19) 0.0032(17) 0.0022(14) 0.0024(17)
C14 0.073(3) 0.065(3) 0.046(2) 0.008(2) 0.016(2) 0.002(2)
N2 0.0342(14) 0.0427(18) 0.0386(15) -0.0039(13) -0.0015(11) -0.0088(14)
O2 0.0283(11) 0.0491(15) 0.0418(12) -0.0010(12) -0.0038(9) -0.0073(12)
O3 0.0414(12) 0.0457(14) 0.0277(11) 0.0023(11) 0.0003(9) 0.0069(11)
O4 0.0593(15) 0.0624(18) 0.0331(12) 0.0048(15) 0.0033(11) 0.0053(13)
N1 0.0477(16) 0.0334(15) 0.0266(14) -0.0024(13) -0.0039(12) 0.0015(13)

loop_
_atom_type_symbol
_atom_type_description
_atom_type_scat_dispersion_real
_atom_type_scat_dispersion_imag
_atom_type_scat_source
C C 0.0033 0.0016 'International Tables Vol C Tables 4.2.6.8 and 6.1.1.4'
H H 0.0000 0.0000 'International Tables Vol C Tables 4.2.6.8 and 6.1.1.4'
N N 0.0061 0.0033 'International Tables Vol C Tables 4.2.6.8 and 6.1.1.4'
O O 0.0106 0.0060 'International Tables Vol C Tables 4.2.6.8 and 6.1.1.4'

loop_
_geom_angle_atom_site_label_1
_geom_angle_atom_site_label_2
_geom_angle_atom_site_label_3
_geom_angle
_geom_angle_publ_flag
N1 C1 C7 110.8(3) yes
N1 C1 C2 110.1(3) yes
C7 C1 C2 108.6(3) yes
N1 C1 H1A 109.1 ?
C7 C1 H1A 109.1 ?
C2 C1 H1A 109.1 ?
O3 C2 C3 112.1(3) yes
O3 C2 C1 106.5(3) yes
C3 C2 C1 110.9(3) yes
O3 C2 H2A 109.1 ?
C3 C2 H2A 109.1 ?
C1 C2 H2A 109.1 ?
C2 C3 C4 109.5(3) yes
C2 C3 H3A 109.8 ?
C4 C3 H3A 109.8 ?
C2 C3 H3B 109.8 ?
C4 C3 H3B 109.8 ?
H3A C3 H3B 108.2 ?
C3 C4 C5 109.7(3) yes
C3 C4 H4A 109.7 ?
C5 C4 H4A 109.7 ?
C3 C4 H4B 109.7 ?
C5 C4 H4B 109.7 ?
H4A C4 H4B 108.2 ?
N1 C5 C4 111.5(3) yes
N1 C5 H5A 109.3 ?
C4 C5 H5A 109.3 ?
N1 C5 H5B 109.3 ?
C4 C5 H5B 109.3 ?
H5A C5 H5B 108.0 ?
N1 C6 C8 112.5(3) yes
N1 C6 H6A 109.1 ?
C8 C6 H6A 109.1 ?
N1 C6 H6B 109.1 ?
C8 C6 H6B 109.1 ?
H6A C6 H6B 107.8 ?
O2 C7 N2 123.3(3) yes
O2 C7 C1 121.1(3) yes
N2 C7 C1 115.6(3) yes
C9 C8 C13 117.4(3) yes
C9 C8 C6 120.7(3) yes
C13 C8 C6 121.8(3) yes
C10 C9 C8 122.2(3) yes
C10 C9 H9A 118.9 ?
C8 C9 H9A 118.9 ?
C9 C10 C11 119.8(4) yes
C9 C10 H10A 120.1 ?
C11 C10 H10A 120.1 ?
O4 C11 C12 116.0(3) yes
O4 C11 C10 125.2(3) yes
C12 C11 C10 118.7(3) yes
C13 C12 C11 120.5(3) yes
C13 C12 H12A 119.7 ?
C11 C12 H12A 119.7 ?
C12 C13 C8 121.3(3) yes
C12 C13 H13A 119.3 ?
C8 C13 H13A 119.3 ?
O4 C14 H14A 109.5 ?
O4 C14 H14B 109.5 ?
H14A C14 H14B 109.5 ?
O4 C14 H14C 109.5 ?
H14A C14 H14C 109.5 ?
H14B C14 H14C 109.5 ?
C7 N2 H2B 120.0 ?
C7 N2 H2C 120.0 ?
H2B N2 H2C 120.0 ?
C2 O3 H3C 109.5 ?
C11 O4 C14 118.0(3) yes
C6 N1 C5 110.3(3) yes
C6 N1 C1 111.2(3) yes
C5 N1 C1 109.8(3) yes

loop_
_geom_bond_atom_site_label_1
_geom_bond_atom_site_label_2
_geom_bond_distance
_geom_bond_publ_flag
C1 N1 1.454(4) yes
C1 C7 1.508(4) yes
C1 C2 1.520(5) yes
C1 H1A 0.9800 ?
C2 O3 1.413(4) yes
C2 C3 1.493(5) yes
C2 H2A 0.9800 ?
C3 C4 1.500(5) yes
C3 H3A 0.9700 ?
C3 H3B 0.9700 ?
C4 C5 1.504(6) yes
C4 H4A 0.9700 ?
C4 H4B 0.9700 ?
C5 N1 1.448(5) yes
C5 H5A 0.9700 ?
C5 H5B 0.9700 ?
C6 N1 1.444(5) yes
C6 C8 1.500(5) yes
C6 H6A 0.9700 ?
C6 H6B 0.9700 ?
C7 O2 1.214(4) yes
C7 N2 1.315(4) yes
C8 C9 1.362(6) yes
C8 C13 1.374(5) yes
C9 C10 1.361(5) yes
C9 H9A 0.9300 ?
C10 C11 1.374(5) yes
C10 H10A 0.9300 ?
C11 O4 1.345(4) yes
C11 C12 1.369(5) yes
C12 C13 1.360(5) yes
C12 H12A 0.9300 ?
C13 H13A 0.9300 ?
C14 O4 1.406(5) yes
C14 H14A 0.9600 ?
C14 H14B 0.9600 ?
C14 H14C 0.9600 ?
N2 H2B 0.8600 ?
N2 H2C 0.8600 ?
O3 H3C 0.8200 ?

loop_
_geom_hbond_atom_site_label_D
_geom_hbond_atom_site_label_H
_geom_hbond_atom_site_label_A
_geom_hbond_site_symmetry_A
_geom_hbond_distance_DH
_geom_hbond_distance_HA
_geom_hbond_distance_DA
_geom_hbond_angle_DHA
N2 H2B O2 2_454 0.86 2.24 3.027(4) 153
N2 H2C O3 2_354 0.86 2.05 2.864(4) 158
O3 H3C O2 2_444 0.82 1.87 2.686(3) 180

loop_
_geom_torsion_atom_site_label_1
_geom_torsion_atom_site_label_2
_geom_torsion_atom_site_label_3
_geom_torsion_atom_site_label_4
_geom_torsion
N1 C1 C2 O3 -180.0(2)
C7 C1 C2 O3 58.5(3)
N1 C1 C2 C3 -57.8(4)
C7 C1 C2 C3 -179.3(3)
O3 C2 C3 C4 174.5(3)
C1 C2 C3 C4 55.6(4)
C2 C3 C4 C5 -55.4(4)
C3 C4 C5 N1 58.9(5)
N1 C1 C7 O2 -65.0(4)
C2 C1 C7 O2 56.1(4)
N1 C1 C7 N2 115.0(3)
C2 C1 C7 N2 -123.9(3)
N1 C6 C8 C9 -55.6(5)
N1 C6 C8 C13 123.6(4)
C13 C8 C9 C10 -0.9(6)
C6 C8 C9 C10 178.4(4)
C8 C9 C10 C11 0.3(6)
C9 C10 C11 O4 -179.3(4)
C9 C10 C11 C12 1.0(6)
O4 C11 C12 C13 178.6(4)
C10 C11 C12 C13 -1.7(6)
C11 C12 C13 C8 1.1(6)
C9 C8 C13 C12 0.2(6)
C6 C8 C13 C12 -179.1(4)
C12 C11 O4 C14 179.4(4)
C10 C11 O4 C14 -0.3(6)
C8 C6 N1 C5 -63.4(4)
C8 C6 N1 C1 174.5(3)
C4 C5 N1 C6 176.3(3)
C4 C5 N1 C1 -60.9(4)
C7 C1 N1 C6 -58.1(4)
C2 C1 N1 C6 -178.2(3)
C7 C1 N1 C5 179.5(3)
C2 C1 N1 C5 59.4(4)

loop_
_cod_related_entry_id
_cod_related_entry_database
_cod_related_entry_code
1 ChemSpider 21174206
